data_7210251
loop_
_publ_author_name
'Yuan, Guozan'
'Rong, Lulu'
'Qiao, Xuelong'
'Ma, Li'
'Wei, Xianwen'

_publ_section_title
;
 Anion-controlled structures and luminescent properties of three Cd(ii)
 complexes assembled by a 2-substituted 8-hydroxyquinoline ligand
;
_journal_issue 36
_journal_name_full CrystEngComm
_journal_page_first 7307
_journal_paper_doi 10.1039/c3ce40348c
_journal_volume 15
_journal_year 2013
_chemical_formula_sum 'C54 H37 Cd2 Cl6 N3 O6'
_chemical_formula_weight 1261.37
_chemical_name_systematic
;
?
;
_space_group_IT_number 14
_symmetry_cell_setting monoclinic
_symmetry_space_group_name_Hall '-P 2yn'
_symmetry_space_group_name_H-M 'P 1 21/n 1'
_atom_sites_solution_hydrogens geom
_atom_sites_solution_primary direct
_atom_sites_solution_secondary difmap
_audit_creation_method SHELXL-97
_cell_angle_alpha 90.00
_cell_angle_beta 112.0250(10)
_cell_angle_gamma 90.00
_cell_formula_units_Z 4
_cell_length_a 14.7666(10)
_cell_length_b 24.2437(17)
_cell_length_c 14.9700(10)
_cell_measurement_reflns_used 11286
_cell_measurement_temperature 296(2)
_cell_measurement_theta_max 27.48
_cell_measurement_theta_min 2.36
_cell_volume 4968.1(6)
_computing_cell_refinement 'SAINT (Bruker, 1999)'
_computing_data_collection 'SMART (Bruker, 1997)'
_computing_data_reduction SAINT
_computing_molecular_graphics 'SHELXTL-PLUS (Sheldrick, 1990)'
_computing_publication_material SHELXL-97
_computing_structure_refinement 'SHELXL-97 (Sheldrick, 2008)'
_computing_structure_solution 'SHELXS-97 (Sheldrick, 2008)'
_diffrn_ambient_temperature 296(2)
_diffrn_measured_fraction_theta_full 0.990
_diffrn_measured_fraction_theta_max 0.990
_diffrn_measurement_device_type 'Bruker APEX area-detector diffractometer'
_diffrn_measurement_method '\f and \w scan'
_diffrn_radiation_monochromator graphite
_diffrn_radiation_source 'fine-focus sealed tube'
_diffrn_radiation_type MoK\a
_diffrn_radiation_wavelength 0.71073
_diffrn_reflns_av_R_equivalents 0.0387
_diffrn_reflns_av_sigmaI/netI 0.0538
_diffrn_reflns_limit_h_max 10
_diffrn_reflns_limit_h_min -19
_diffrn_reflns_limit_k_max 31
_diffrn_reflns_limit_k_min -31
_diffrn_reflns_limit_l_max 19
_diffrn_reflns_limit_l_min -19
_diffrn_reflns_number 30702
_diffrn_reflns_theta_full 27.48
_diffrn_reflns_theta_max 27.48
_diffrn_reflns_theta_min 2.36
_exptl_absorpt_coefficient_mu 1.234
_exptl_absorpt_correction_T_max 0.9186
_exptl_absorpt_correction_T_min 0.7238
_exptl_absorpt_correction_type multi-scan
_exptl_absorpt_process_details 'SADABS (Sheldrick, 1996)'
_exptl_crystal_colour Yellow
_exptl_crystal_density_diffrn 1.686
_exptl_crystal_density_method 'not measured'
_exptl_crystal_description Block
_exptl_crystal_F_000 2512
_exptl_crystal_size_max 0.28
_exptl_crystal_size_mid 0.23
_exptl_crystal_size_min 0.07
_refine_diff_density_max 1.060
_refine_diff_density_min -0.692
_refine_diff_density_rms 0.081
_refine_ls_extinction_method none
_refine_ls_goodness_of_fit_ref 1.049
_refine_ls_hydrogen_treatment mixed
_refine_ls_matrix_type full
_refine_ls_number_parameters 671
_refine_ls_number_reflns 11286
_refine_ls_number_restraints 710
_refine_ls_restrained_S_all 1.035
_refine_ls_R_factor_all 0.0916
_refine_ls_R_factor_gt 0.0504
_refine_ls_shift/su_max 0.003
_refine_ls_shift/su_mean 0.000
_refine_ls_structure_factor_coef Fsqd
_refine_ls_weighting_details 'calc w=1/[\s^2^(Fo^2^)+(0.0692P)^2^+0.0000P] where P=(Fo^2^+2Fc^2^)/3'
_refine_ls_weighting_scheme calc
_refine_ls_wR_factor_gt 0.1256
_refine_ls_wR_factor_ref 0.1464
_reflns_number_gt 6798
_reflns_number_total 11286
_reflns_threshold_expression >2sigma(I)
_cod_data_source_file c3ce40348c.txt
_cod_data_source_block p21n
_cod_depositor_comments
;
The following automatic conversions were performed:

'_exptl_absorpt_correction_type' value 'Multi-scan' changed to
'multi-scan' according to
/home/saulius/struct/CIF-dictionaries/cif_core.dic dictionary named
'cif_core.dic' version 2.4.2 from 2011-04-26.

Automatic conversion script
Id: cif_fix_values 1891 2012-01-12 08:04:46Z andrius 
;
_cod_original_sg_symbol_H-M P21/n
_cod_database_code 7210251

loop_
_symmetry_equiv_pos_as_xyz
'x, y, z'
'-x+1/2, y+1/2, -z+1/2'
'-x, -y, -z'
'x-1/2, -y-1/2, z-1/2'

loop_
_atom_site_label
_atom_site_type_symbol
_atom_site_fract_x
_atom_site_fract_y
_atom_site_fract_z
_atom_site_U_iso_or_equiv
_atom_site_adp_type
_atom_site_occupancy
_atom_site_symmetry_multiplicity
_atom_site_calc_flag
_atom_site_refinement_flags
_atom_site_disorder_assembly
_atom_site_disorder_group
Cd1 Cd -0.00558(2) 0.971172(13) 0.88215(2) 0.05162(12) Uani 1 1 d U . .
Cd2 Cd 0.18765(2) 0.934313(14) 1.09886(3) 0.05644(13) Uani 1 1 d DU . .
Cl1 Cl -0.25990(19) 0.91780(9) 0.55247(19) 0.1426(8) Uani 1 1 d U . .
Cl2 Cl -0.27674(19) 1.13800(9) 0.49171(18) 0.1400(8) Uani 1 1 d U . .
Cl3 Cl 0.20357(18) 0.90031(8) 0.71897(18) 0.1324(8) Uani 1 1 d U . .
Cl4 Cl 0.1711(2) 0.68538(8) 0.80091(18) 0.1456(9) Uani 1 1 d U . .
Cl5 Cl 0.41971(14) 0.88019(7) 0.98695(18) 0.1161(7) Uani 1 1 d U A .
Cl6 Cl 0.41278(12) 0.65729(6) 1.03606(12) 0.0888(4) Uani 1 1 d U A .
O1 O -0.1634(2) 0.98369(12) 0.8438(2) 0.0627(8) Uani 1 1 d U . .
O2 O 0.1568(2) 0.96365(13) 0.9484(2) 0.0623(8) Uani 1 1 d U A .
O3 O 0.0199(2) 0.94134(11) 1.0444(2) 0.0504(7) Uani 1 1 d U . .
N1 N -0.0843(3) 0.88692(15) 0.8124(3) 0.0550(9) Uani 1 1 d U . .
N2 N 0.0537(3) 1.00485(15) 0.7693(3) 0.0584(9) Uani 1 1 d U . .
N3 N 0.1200(3) 0.84626(14) 1.0422(3) 0.0505(8) Uani 1 1 d U A .
C1 C 0.2053(4) 0.98978(19) 0.9026(4) 0.0594(11) Uani 1 1 d U . .
C2 C 0.3053(4) 0.9978(2) 0.9435(5) 0.0759(14) Uani 1 1 d U A .
H2A H 0.3402 0.9854 1.0059 0.091 Uiso 1 1 calc R . .
C3 C 0.3546(5) 1.0244(3) 0.8917(6) 0.098(2) Uani 1 1 d U . .
H3A H 0.4218 1.0293 0.9205 0.118 Uiso 1 1 calc R A .
C4 C 0.3062(5) 1.0434(3) 0.8000(6) 0.099(2) Uani 1 1 d U A .
H4A H 0.3406 1.0607 0.7671 0.119 Uiso 1 1 calc R . .
C5 C 0.2057(5) 1.0369(2) 0.7560(5) 0.0805(15) Uani 1 1 d U . .
C6 C 0.1527(4) 1.01115(19) 0.8073(4) 0.0618(12) Uani 1 1 d U A .
C7 C 0.0039(4) 1.0223(2) 0.6800(4) 0.0738(14) Uani 1 1 d U A .
C8 C 0.0526(5) 1.0471(3) 0.6249(5) 0.0909(18) Uani 1 1 d U . .
H8A H 0.0172 1.0584 0.5620 0.109 Uiso 1 1 calc R A .
C9 C 0.1494(5) 1.0542(3) 0.6631(5) 0.098(2) Uani 1 1 d U A .
H9A H 0.1801 1.0713 0.6263 0.117 Uiso 1 1 calc R . .
C10 C -0.1018(5) 1.0135(2) 0.6414(4) 0.0810(15) Uani 1 1 d U . .
H10A H -0.1271 0.9914 0.6773 0.097 Uiso 1 1 calc R A .
C11 C -0.1647(5) 1.0342(3) 0.5601(5) 0.0925(18) Uani 1 1 d U A .
H11A H -0.1371 1.0562 0.5261 0.111 Uiso 1 1 calc R . .
C12 C -0.2712(5) 1.0280(3) 0.5151(4) 0.0910(17) Uani 1 1 d U . .
C13 C -0.3179(6) 0.9778(4) 0.5003(6) 0.116(2) Uani 1 1 d U A .
C14 C -0.4143(8) 0.9733(5) 0.4452(7) 0.166(4) Uani 1 1 d U . .
H14A H -0.4442 0.9389 0.4361 0.199 Uiso 1 1 calc R A .
C15 C -0.4698(8) 1.0201(6) 0.4016(8) 0.182(5) Uani 1 1 d U A .
H15A H -0.5355 1.0166 0.3626 0.218 Uiso 1 1 calc R . .
C16 C -0.4255(7) 1.0712(5) 0.4176(7) 0.145(3) Uani 1 1 d U . .
H16A H -0.4613 1.1030 0.3925 0.174 Uiso 1 1 calc R A .
C17 C -0.3279(6) 1.0738(3) 0.4710(5) 0.108(2) Uani 1 1 d U A .
C18 C -0.2195(4) 0.93879(19) 0.8240(3) 0.0575(11) Uani 1 1 d U . .
C19 C -0.3128(4) 0.9391(2) 0.8207(4) 0.0716(14) Uani 1 1 d U . .
H19A H -0.3400 0.9719 0.8310 0.086 Uiso 1 1 calc R . .
C20 C -0.3690(4) 0.8902(3) 0.8018(4) 0.0860(17) Uani 1 1 d U . .
H20A H -0.4320 0.8912 0.8016 0.103 Uiso 1 1 calc R . .
C21 C -0.3324(5) 0.8418(3) 0.7840(5) 0.0885(17) Uani 1 1 d U . .
H21A H -0.3708 0.8101 0.7711 0.106 Uiso 1 1 calc R . .
C22 C -0.2371(4) 0.8395(2) 0.7851(4) 0.0697(13) Uani 1 1 d U . .
C23 C -0.1779(4) 0.88750(19) 0.8066(3) 0.0568(11) Uani 1 1 d U . .
C24 C -0.0458(4) 0.8401(2) 0.7929(3) 0.0636(12) Uani 1 1 d U . .
C25 C -0.1018(5) 0.7916(2) 0.7688(4) 0.0824(16) Uani 1 1 d U . .
H25A H -0.0753 0.7597 0.7541 0.099 Uiso 1 1 calc R . .
C26 C -0.1932(5) 0.7912(2) 0.7669(4) 0.0847(16) Uani 1 1 d U . .
H26A H -0.2286 0.7584 0.7533 0.102 Uiso 1 1 calc R . .
C27 C 0.0545(4) 0.8416(2) 0.7972(4) 0.0665(13) Uani 1 1 d U . .
H27A H 0.0919 0.8729 0.8217 0.080 Uiso 1 1 calc R . .
C28 C 0.0945(5) 0.7999(2) 0.7673(4) 0.0763(14) Uani 1 1 d U . .
H28A H 0.0538 0.7697 0.7439 0.092 Uiso 1 1 calc R . .
C29 C 0.1937(5) 0.7941(3) 0.7656(4) 0.0824(15) Uani 1 1 d U . .
C30 C 0.2359(6) 0.7400(3) 0.7781(4) 0.1012(19) Uani 1 1 d U . .
C31 C 0.3266(7) 0.7302(4) 0.7756(6) 0.124(2) Uani 1 1 d U . .
H31A H 0.3513 0.6945 0.7833 0.149 Uiso 1 1 calc R . .
C32 C 0.3797(7) 0.7720(5) 0.7622(6) 0.137(3) Uani 1 1 d U . .
H32A H 0.4422 0.7656 0.7633 0.164 Uiso 1 1 calc R . .
C33 C 0.3413(6) 0.8234(4) 0.7470(6) 0.119(2) Uani 1 1 d U . .
H33A H 0.3780 0.8520 0.7362 0.143 Uiso 1 1 calc R . .
C34 C 0.2496(5) 0.8352(3) 0.7471(5) 0.0959(18) Uani 1 1 d U . .
C35 C -0.0222(3) 0.89181(17) 1.0456(3) 0.0484(10) Uani 1 1 d U . .
C36 C -0.1138(3) 0.88750(19) 1.0470(3) 0.0566(11) Uani 1 1 d U A .
H36A H -0.1480 0.9195 1.0484 0.068 Uiso 1 1 calc R . .
C37 C -0.1573(4) 0.8366(2) 1.0465(4) 0.0748(15) Uani 1 1 d U . .
H37A H -0.2187 0.8353 1.0504 0.090 Uiso 1 1 calc R A .
C38 C -0.1114(4) 0.7884(2) 1.0404(4) 0.0765(15) Uani 1 1 d U A .
H38A H -0.1422 0.7546 1.0377 0.092 Uiso 1 1 calc R . .
C39 C -0.0178(4) 0.79086(19) 1.0383(4) 0.0603(12) Uani 1 1 d U . .
C40 C 0.0289(3) 0.84255(18) 1.0420(3) 0.0497(10) Uani 1 1 d U A .
C41 C 0.1693(4) 0.80086(18) 1.0355(3) 0.0567(11) Uani 1 1 d U . .
C42 C 0.1257(4) 0.7484(2) 1.0288(4) 0.0727(14) Uani 1 1 d U A .
H42A H 0.1590 0.7171 1.0222 0.087 Uiso 1 1 calc R . .
C43 C 0.0355(4) 0.7435(2) 1.0319(4) 0.0759(15) Uani 1 1 d U A .
H43A H 0.0084 0.7086 1.0297 0.091 Uiso 1 1 calc R . .
C44 C 0.2662(4) 0.8086(2) 1.0329(4) 0.0630(12) Uani 1 1 d U A .
H44A H 0.2905 0.8443 1.0389 0.076 Uiso 1 1 calc R . .
C45 C 0.3215(4) 0.7688(2) 1.0227(4) 0.0717(14) Uani 1 1 d U . .
H45A H 0.2937 0.7340 1.0173 0.086 Uiso 1 1 calc R A .
C46 C 0.4189(4) 0.7688(2) 1.0182(4) 0.0673(13) Uani 1 1 d U A .
C47 C 0.4671(4) 0.7182(2) 1.0229(4) 0.0710(13) Uani 1 1 d U . .
C48 C 0.5580(5) 0.7145(3) 1.0159(5) 0.0910(17) Uani 1 1 d U A .
H48A H 0.5870 0.6801 1.0191 0.109 Uiso 1 1 calc R . .
C49 C 0.6038(5) 0.7593(3) 1.0047(5) 0.102(2) Uani 1 1 d U . .
H49A H 0.6647 0.7561 1.0000 0.122 Uiso 1 1 calc R A .
C50 C 0.5626(5) 0.8107(3) 0.9998(5) 0.0992(19) Uani 1 1 d U A .
H50A H 0.5960 0.8422 0.9936 0.119 Uiso 1 1 calc R . .
C51 C 0.4704(4) 0.8151(2) 1.0043(5) 0.0812(15) Uani 1 1 d U . .
O4A O 0.3497(8) 0.9232(13) 1.165(2) 0.069(4) Uani 0.268(13) 1 d PDU A 1
O5A O 0.2811(14) 0.8902(17) 1.236(2) 0.136(7) Uani 0.268(13) 1 d PDU A 1
C52A C 0.478(2) 0.8748(11) 1.2646(19) 0.115(10) Uani 0.268(13) 1 d PU A 1
H52A H 0.4878 0.8706 1.2050 0.172 Uiso 0.268(13) 1 calc PR A 1
H52B H 0.4895 0.8402 1.2980 0.172 Uiso 0.268(13) 1 calc PR A 1
H52C H 0.5229 0.9019 1.3039 0.172 Uiso 0.268(13) 1 calc PR A 1
C53A C 0.3716(15) 0.8939(16) 1.243(3) 0.107(8) Uani 0.268(13) 1 d PDU A 1
O4B O 0.3468(5) 0.9169(7) 1.1889(10) 0.105(4) Uani 0.732(13) 1 d PDU A 2
O5B O 0.2355(8) 0.8867(5) 1.2474(6) 0.135(3) Uani 0.732(13) 1 d PDU A 2
C52B C 0.4021(12) 0.8651(5) 1.3240(9) 0.155(6) Uani 0.732(13) 1 d PU A 2
H52D H 0.4620 0.8749 1.3169 0.233 Uiso 0.732(13) 1 calc PR A 2
H52E H 0.3926 0.8260 1.3168 0.233 Uiso 0.732(13) 1 calc PR A 2
H52F H 0.4052 0.8760 1.3868 0.233 Uiso 0.732(13) 1 calc PR A 2
C53B C 0.3259(8) 0.8915(7) 1.2552(10) 0.131(5) Uani 0.732(13) 1 d PDU A 2
O6 O 0.3620(9) 0.3083(4) 0.2132(10) 0.257(5) Uiso 1 1 d U . .
H6 H 0.3136 0.3275 0.2043 0.385 Uiso 1 1 calc R . .
C54 C 0.4312(10) 0.3381(6) 0.2151(10) 0.214(6) Uiso 1 1 d U . .
H54A H 0.4148 0.3760 0.2194 0.320 Uiso 1 1 calc R . .
H54B H 0.4438 0.3325 0.1573 0.320 Uiso 1 1 calc R . .
H54C H 0.4884 0.3287 0.2701 0.320 Uiso 1 1 calc R . .

loop_
_atom_site_aniso_label
_atom_site_aniso_U_11
_atom_site_aniso_U_22
_atom_site_aniso_U_33
_atom_site_aniso_U_23
_atom_site_aniso_U_13
_atom_site_aniso_U_12
Cd1 0.0467(2) 0.0508(2) 0.0560(2) 0.00173(15) 0.01775(17) -0.00172(15)
Cd2 0.0455(2) 0.0522(2) 0.0647(2) 0.00201(16) 0.01273(17) 0.00210(15)
Cl1 0.142(2) 0.1003(14) 0.166(2) 0.0081(13) 0.0349(17) 0.0056(13)
Cl2 0.148(2) 0.1100(14) 0.1498(18) 0.0384(13) 0.0414(16) 0.0435(14)
Cl3 0.162(2) 0.0871(12) 0.193(2) -0.0232(12) 0.1172(18) -0.0073(12)
Cl4 0.189(2) 0.0849(13) 0.164(2) -0.0014(12) 0.0665(18) 0.0434(14)
Cl5 0.1027(14) 0.0752(10) 0.193(2) -0.0001(11) 0.0817(15) 0.0006(9)
Cl6 0.0899(11) 0.0689(8) 0.1073(11) -0.0156(8) 0.0366(10) 0.0081(8)
O1 0.0473(18) 0.0528(18) 0.082(2) -0.0091(16) 0.0176(17) -0.0028(15)
O2 0.0487(18) 0.070(2) 0.0672(19) 0.0095(16) 0.0207(16) -0.0012(16)
O3 0.0440(16) 0.0442(16) 0.0619(17) 0.0021(13) 0.0186(15) -0.0041(13)
N1 0.053(2) 0.051(2) 0.055(2) -0.0037(16) 0.0133(19) -0.0048(17)
N2 0.066(3) 0.048(2) 0.063(2) 0.0075(18) 0.027(2) 0.0037(19)
N3 0.051(2) 0.0455(19) 0.054(2) 0.0021(15) 0.0183(18) 0.0031(16)
C1 0.056(3) 0.051(2) 0.081(3) 0.001(2) 0.036(3) 0.001(2)
C2 0.059(3) 0.068(3) 0.103(4) 0.004(3) 0.033(3) -0.005(3)
C3 0.063(4) 0.087(4) 0.143(5) 0.028(4) 0.036(4) -0.011(3)
C4 0.079(4) 0.085(4) 0.151(5) 0.034(4) 0.063(4) -0.004(3)
C5 0.082(4) 0.062(3) 0.110(4) 0.029(3) 0.051(3) 0.003(3)
C6 0.063(3) 0.047(2) 0.084(3) 0.006(2) 0.037(3) 0.003(2)
C7 0.078(3) 0.074(3) 0.075(3) 0.015(3) 0.034(3) 0.012(3)
C8 0.100(4) 0.095(4) 0.086(4) 0.034(3) 0.044(4) 0.008(4)
C9 0.102(4) 0.097(4) 0.118(5) 0.040(4) 0.067(4) 0.009(4)
C10 0.082(4) 0.087(4) 0.074(3) 0.018(3) 0.030(3) 0.012(3)
C11 0.096(4) 0.094(4) 0.085(4) 0.026(3) 0.032(3) 0.024(4)
C12 0.093(4) 0.108(4) 0.069(4) 0.015(3) 0.028(3) 0.021(3)
C13 0.103(5) 0.129(5) 0.104(5) 0.019(4) 0.024(4) 0.010(4)
C14 0.129(7) 0.177(8) 0.137(7) 0.014(6) -0.013(6) -0.018(6)
C15 0.108(7) 0.214(10) 0.168(9) 0.023(9) -0.013(7) 0.005(6)
C16 0.095(5) 0.196(8) 0.126(7) 0.031(7) 0.020(5) 0.039(5)
C17 0.090(4) 0.135(5) 0.086(4) 0.019(4) 0.019(4) 0.026(4)
C18 0.050(3) 0.059(3) 0.057(3) 0.002(2) 0.011(2) -0.005(2)
C19 0.048(3) 0.073(3) 0.084(4) -0.003(3) 0.015(3) -0.009(2)
C20 0.052(3) 0.093(4) 0.102(4) 0.000(3) 0.016(3) -0.016(3)
C21 0.070(4) 0.080(4) 0.100(4) -0.007(3) 0.015(3) -0.033(3)
C22 0.065(3) 0.063(3) 0.070(3) -0.007(2) 0.014(3) -0.024(2)
C23 0.055(3) 0.057(2) 0.049(2) 0.000(2) 0.008(2) -0.012(2)
C24 0.078(3) 0.052(3) 0.061(3) -0.003(2) 0.027(3) -0.003(2)
C25 0.098(4) 0.056(3) 0.095(4) -0.020(3) 0.038(4) -0.014(3)
C26 0.098(4) 0.056(3) 0.093(4) -0.016(3) 0.028(4) -0.028(3)
C27 0.072(3) 0.059(3) 0.066(3) -0.009(2) 0.024(3) 0.002(2)
C28 0.088(4) 0.059(3) 0.076(3) -0.012(3) 0.024(3) 0.007(3)
C29 0.083(4) 0.090(3) 0.067(3) -0.022(3) 0.019(3) 0.021(3)
C30 0.122(5) 0.102(4) 0.072(4) -0.007(3) 0.029(4) 0.043(4)
C31 0.128(6) 0.146(6) 0.088(5) -0.006(5) 0.029(5) 0.078(5)
C32 0.111(6) 0.197(9) 0.101(6) -0.018(7) 0.038(5) 0.053(5)
C33 0.107(5) 0.151(6) 0.108(5) -0.030(5) 0.052(5) 0.000(4)
C34 0.100(5) 0.101(4) 0.098(4) -0.026(4) 0.050(4) 0.003(4)
C35 0.048(2) 0.047(2) 0.044(2) -0.0011(18) 0.011(2) -0.0043(19)
C36 0.048(3) 0.052(3) 0.068(3) 0.000(2) 0.020(2) -0.001(2)
C37 0.057(3) 0.069(3) 0.104(4) -0.002(3) 0.038(3) -0.013(2)
C38 0.073(4) 0.054(3) 0.109(4) 0.002(3) 0.041(4) -0.014(3)
C39 0.064(3) 0.048(2) 0.072(3) 0.004(2) 0.030(3) -0.002(2)
C40 0.049(3) 0.049(2) 0.051(2) 0.0014(19) 0.019(2) -0.0020(19)
C41 0.057(3) 0.049(2) 0.064(3) -0.003(2) 0.022(3) -0.001(2)
C42 0.071(3) 0.050(3) 0.103(4) -0.006(3) 0.039(3) 0.001(2)
C43 0.085(4) 0.049(3) 0.103(4) 0.002(3) 0.046(4) -0.009(3)
C44 0.057(3) 0.054(3) 0.076(3) -0.010(2) 0.024(3) 0.001(2)
C45 0.064(3) 0.062(3) 0.089(4) -0.007(3) 0.029(3) 0.001(2)
C46 0.060(3) 0.068(3) 0.071(3) -0.014(3) 0.021(3) 0.005(2)
C47 0.064(3) 0.074(3) 0.070(3) -0.011(3) 0.020(3) 0.005(3)
C48 0.075(4) 0.090(4) 0.107(5) -0.011(4) 0.034(4) 0.019(3)
C49 0.060(4) 0.112(5) 0.137(6) -0.015(5) 0.042(4) 0.004(3)
C50 0.072(4) 0.097(4) 0.134(5) -0.002(4) 0.045(4) -0.006(3)
C51 0.064(4) 0.078(3) 0.106(4) -0.008(3) 0.037(3) 0.001(3)
O4A 0.048(5) 0.057(10) 0.082(9) -0.020(7) 0.002(6) 0.021(6)
O5A 0.100(10) 0.144(14) 0.104(11) 0.045(9) -0.030(9) -0.042(13)
C52A 0.121(13) 0.089(16) 0.080(16) 0.015(13) -0.025(14) 0.039(14)
C53A 0.086(9) 0.058(12) 0.105(13) -0.001(10) -0.047(11) 0.000(12)
O4B 0.060(4) 0.100(7) 0.125(8) -0.010(5) 0.003(4) 0.007(4)
O5B 0.167(7) 0.127(6) 0.072(4) 0.020(3) 0.001(5) -0.040(7)
C52B 0.195(11) 0.095(7) 0.125(8) -0.007(6) 0.002(9) 0.034(8)
C53B 0.126(8) 0.102(8) 0.087(7) -0.002(6) -0.050(7) -0.026(10)

loop_
_atom_type_symbol
_atom_type_description
_atom_type_scat_dispersion_real
_atom_type_scat_dispersion_imag
_atom_type_scat_source
C C 0.0033 0.0016 'International Tables Vol C Tables 4.2.6.8 and 6.1.1.4'
H H 0.0000 0.0000 'International Tables Vol C Tables 4.2.6.8 and 6.1.1.4'
N N 0.0061 0.0033 'International Tables Vol C Tables 4.2.6.8 and 6.1.1.4'
O O 0.0106 0.0060 'International Tables Vol C Tables 4.2.6.8 and 6.1.1.4'
Cd Cd -0.8075 1.2024 'International Tables Vol C Tables 4.2.6.8 and 6.1.1.4'
Cl Cl 0.1484 0.1585 'International Tables Vol C Tables 4.2.6.8 and 6.1.1.4'

loop_
_geom_angle_atom_site_label_1
_geom_angle_atom_site_label_2
_geom_angle_atom_site_label_3
_geom_angle
_geom_angle_site_symmetry_1
_geom_angle_site_symmetry_3
O1 Cd1 O2 169.25(12) . .
O1 Cd1 N2 114.37(14) . .
O2 Cd1 N2 73.58(13) . .
O1 Cd1 N1 73.13(12) . .
O2 Cd1 N1 112.97(13) . .
N2 Cd1 N1 103.73(13) . .
O1 Cd1 O3 93.06(11) . .
O2 Cd1 O3 78.06(11) . .
N2 Cd1 O3 150.96(13) . .
N1 Cd1 O3 92.86(11) . .
O1 Cd1 O3 74.63(10) . 3_577
O2 Cd1 O3 97.53(11) . 3_577
N2 Cd1 O3 98.19(11) . 3_577
N1 Cd1 O3 146.31(12) . 3_577
O3 Cd1 O3 79.31(10) . 3_577
O4A Cd2 O2 105.4(7) . .
O4A Cd2 O1 103.5(9) . 3_577
O2 Cd2 O1 95.82(12) . 3_577
O4A Cd2 O5A 49.7(8) . .
O2 Cd2 O5A 152.2(9) . .
O1 Cd2 O5A 101.7(13) 3_577 .
O4A Cd2 O4B 10.2(9) . .
O2 Cd2 O4B 115.6(4) . .
O1 Cd2 O4B 102.5(5) 3_577 .
O5A Cd2 O4B 39.6(7) . .
O4A Cd2 O3 174.1(7) . .
O2 Cd2 O3 80.46(11) . .
O1 Cd2 O3 76.46(11) 3_577 .
O5A Cd2 O3 124.4(6) . .
O4B Cd2 O3 163.9(4) . .
O4A Cd2 O5B 68.3(8) . .
O2 Cd2 O5B 167.6(4) . .
O1 Cd2 O5B 96.1(4) 3_577 .
O5A Cd2 O5B 18.8(7) . .
O4B Cd2 O5B 58.2(3) . .
O3 Cd2 O5B 105.7(3) . .
O4A Cd2 N3 106.7(8) . .
O2 Cd2 N3 91.51(12) . .
O1 Cd2 N3 145.71(12) 3_577 .
O5A Cd2 N3 86.0(11) . .
O4B Cd2 N3 104.4(4) . .
O3 Cd2 N3 71.81(11) . .
O5B Cd2 N3 80.5(3) . .
C18 O1 Cd1 117.0(3) . .
C18 O1 Cd2 129.3(3) . 3_577
Cd1 O1 Cd2 109.08(13) . 3_577
C1 O2 Cd1 115.5(3) . .
C1 O2 Cd2 136.7(3) . .
Cd1 O2 Cd2 104.64(13) . .
C35 O3 Cd2 111.5(2) . .
C35 O3 Cd1 112.2(2) . .
Cd2 O3 Cd1 96.82(10) . .
C35 O3 Cd1 130.4(3) . 3_577
Cd2 O3 Cd1 99.69(10) . 3_577
Cd1 O3 Cd1 100.69(10) . 3_577
C24 N1 C23 119.9(4) . .
C24 N1 Cd1 129.6(3) . .
C23 N1 Cd1 109.8(3) . .
C7 N2 C6 119.0(5) . .
C7 N2 Cd1 128.8(4) . .
C6 N2 Cd1 111.9(3) . .
C41 N3 C40 120.9(4) . .
C41 N3 Cd2 126.6(3) . .
C40 N3 Cd2 110.3(3) . .
O2 C1 C2 122.1(5) . .
O2 C1 C6 119.3(4) . .
C2 C1 C6 118.5(5) . .
C1 C2 C3 120.5(6) . .
C4 C3 C2 121.7(6) . .
C3 C4 C5 120.2(6) . .
C4 C5 C9 124.9(6) . .
C4 C5 C6 119.8(6) . .
C9 C5 C6 115.3(6) . .
N2 C6 C5 122.8(5) . .
N2 C6 C1 117.9(4) . .
C5 C6 C1 119.3(5) . .
N2 C7 C8 120.7(6) . .
N2 C7 C10 117.1(5) . .
C8 C7 C10 122.2(5) . .
C9 C8 C7 120.1(6) . .
C8 C9 C5 122.0(6) . .
C11 C10 C7 125.8(6) . .
C10 C11 C12 130.2(6) . .
C13 C12 C17 116.9(7) . .
C13 C12 C11 123.4(6) . .
C17 C12 C11 119.0(7) . .
C14 C13 C12 121.1(8) . .
C14 C13 Cl1 116.1(8) . .
C12 C13 Cl1 122.8(7) . .
C13 C14 C15 120.9(10) . .
C16 C15 C14 119.2(11) . .
C17 C16 C15 118.2(10) . .
C16 C17 C12 123.7(9) . .
C16 C17 Cl2 116.5(7) . .
C12 C17 Cl2 119.5(6) . .
O1 C18 C19 122.7(5) . .
O1 C18 C23 118.0(4) . .
C19 C18 C23 119.2(5) . .
C18 C19 C20 121.0(5) . .
C21 C20 C19 121.1(6) . .
C20 C21 C22 120.1(5) . .
C21 C22 C26 124.1(5) . .
C21 C22 C23 120.0(5) . .
C26 C22 C23 115.8(5) . .
N1 C23 C22 122.3(5) . .
N1 C23 C18 119.2(4) . .
C22 C23 C18 118.5(5) . .
N1 C24 C25 120.2(5) . .
N1 C24 C27 118.2(4) . .
C25 C24 C27 121.5(5) . .
C26 C25 C24 120.3(5) . .
C25 C26 C22 121.4(5) . .
C28 C27 C24 122.5(5) . .
C27 C28 C29 130.2(6) . .
C34 C29 C30 114.9(6) . .
C34 C29 C28 127.0(6) . .
C30 C29 C28 117.9(7) . .
C31 C30 C29 122.3(8) . .
C31 C30 Cl4 119.2(6) . .
C29 C30 Cl4 118.6(6) . .
C32 C31 C30 120.3(8) . .
C31 C32 C33 119.3(9) . .
C32 C33 C34 122.5(9) . .
C29 C34 C33 120.6(7) . .
C29 C34 Cl3 120.1(5) . .
C33 C34 Cl3 119.2(7) . .
O3 C35 C36 122.0(4) . .
O3 C35 C40 119.3(4) . .
C36 C35 C40 118.6(4) . .
C35 C36 C37 121.8(5) . .
C38 C37 C36 121.2(5) . .
C37 C38 C39 118.9(5) . .
C38 C39 C43 123.2(5) . .
C38 C39 C40 120.5(4) . .
C43 C39 C40 116.3(4) . .
N3 C40 C39 121.9(4) . .
N3 C40 C35 119.1(4) . .
C39 C40 C35 118.9(4) . .
N3 C41 C42 119.8(4) . .
N3 C41 C44 117.5(4) . .
C42 C41 C44 122.7(4) . .
C43 C42 C41 120.4(5) . .
C42 C43 C39 120.6(5) . .
C45 C44 C41 124.8(5) . .
C44 C45 C46 132.3(5) . .
C47 C46 C51 114.2(5) . .
C47 C46 C45 119.0(5) . .
C51 C46 C45 126.7(5) . .
C48 C47 C46 122.5(6) . .
C48 C47 Cl6 117.2(5) . .
C46 C47 Cl6 120.3(4) . .
C49 C48 C47 120.7(6) . .
C48 C49 C50 120.9(6) . .
C49 C50 C51 119.1(6) . .
C50 C51 C46 122.5(6) . .
C50 C51 Cl5 116.0(5) . .
C46 C51 Cl5 121.5(4) . .
C53A O4A Cd2 109.2(14) . .
C53A O5A Cd2 107.9(13) . .
O4A C53A O5A 93.2(18) . .
O4A C53A C52A 103.8(19) . .
O5A C53A C52A 158(3) . .
C53B O4B Cd2 93.0(7) . .
C53B O5B Cd2 88.6(7) . .
O5B C53B O4B 120.2(10) . .
O5B C53B C52B 123.6(13) . .
O4B C53B C52B 115.7(11) . .

loop_
_geom_bond_atom_site_label_1
_geom_bond_atom_site_label_2
_geom_bond_distance
_geom_bond_site_symmetry_2
Cd1 O1 2.203(3) .
Cd1 O2 2.232(3) .
Cd1 N2 2.322(4) .
Cd1 N1 2.388(4) .
Cd1 O3 2.425(3) .
Cd1 O3 2.435(3) 3_577
Cd2 O4A 2.237(9) .
Cd2 O2 2.240(3) .
Cd2 O1 2.246(3) 3_577
Cd2 O5A 2.262(9) .
Cd2 O4B 2.268(6) .
Cd2 O3 2.306(3) .
Cd2 O5B 2.366(6) .
Cd2 N3 2.375(4) .
Cl1 C13 1.719(8) .
Cl2 C17 1.707(8) .
Cl3 C34 1.709(8) .
Cl4 C30 1.741(8) .
Cl5 C51 1.725(6) .
Cl6 C47 1.726(6) .
O1 C18 1.332(5) .
O1 Cd2 2.246(3) 3_577
O2 C1 1.325(5) .
O3 C35 1.355(5) .
O3 Cd1 2.435(3) 3_577
N1 C24 1.351(6) .
N1 C23 1.352(6) .
N2 C7 1.331(6) .
N2 C6 1.365(6) .
N3 C41 1.344(5) .
N3 C40 1.347(6) .
C1 C2 1.384(7) .
C1 C6 1.441(7) .
C2 C3 1.405(8) .
C3 C4 1.367(9) .
C4 C5 1.388(9) .
C5 C9 1.391(9) .
C5 C6 1.429(7) .
C7 C8 1.415(8) .
C7 C10 1.463(8) .
C8 C9 1.337(9) .
C10 C11 1.323(8) .
C11 C12 1.468(9) .
C12 C13 1.377(10) .
C12 C17 1.396(9) .
C13 C14 1.355(12) .
C14 C15 1.409(14) .
C15 C16 1.378(13) .
C16 C17 1.364(11) .
C18 C19 1.359(7) .
C18 C23 1.453(7) .
C19 C20 1.412(7) .
C20 C21 1.360(8) .
C21 C22 1.403(8) .
C22 C26 1.414(8) .
C22 C23 1.418(6) .
C24 C25 1.405(7) .
C24 C27 1.458(7) .
C25 C26 1.339(8) .
C27 C28 1.329(7) .
C28 C29 1.483(8) .
C29 C34 1.385(9) .
C29 C30 1.434(8) .
C30 C31 1.374(10) .
C31 C32 1.341(12) .
C32 C33 1.354(12) .
C33 C34 1.385(10) .
C35 C36 1.365(6) .
C35 C40 1.425(6) .
C36 C37 1.389(6) .
C37 C38 1.372(7) .
C38 C39 1.395(7) .
C39 C43 1.417(7) .
C39 C40 1.422(6) .
C41 C42 1.411(7) .
C41 C44 1.458(7) .
C42 C43 1.355(7) .
C44 C45 1.308(7) .
C45 C46 1.465(7) .
C46 C47 1.406(7) .
C46 C51 1.414(7) .
C47 C48 1.388(8) .
C48 C49 1.325(9) .
C49 C50 1.377(9) .
C50 C51 1.392(8) .
O4A C53A 1.3001(10) .
O5A C53A 1.3001(11) .
C52A C53A 1.55(4) .
O4B C53B 1.3007(10) .
O5B C53B 1.3009(10) .
C52B C53B 1.367(15) .
O6 C54 1.242(14) .
